data_7016803
loop_
_publ_author_name
'Sathyadevi, Palanisamy'
'Krishnamoorthy, Paramasivam'
'Butorac, Rachel R.'
'Cowley, Alan H.'
'Bhuvanesh, Nattamai S. P.'
'Dharmaraj, Nallasamy'

_publ_section_title
;
 Effect of substitution and planarity of the ligand on DNA/BSA
 interaction, free radical scavenging and cytotoxicity of diamagnetic
 Ni(ii) complexes: A systematic investigation.
;
_journal_issue 38
_journal_name_full 'Dalton transactions (Cambridge, England : 2003)'
_journal_page_first 9690
_journal_page_last 9702
_journal_paper_doi 10.1039/c1dt10767d
_journal_volume 40
_journal_year 2011
_chemical_formula_sum 'C33 H27 N2 Ni O2 P'
_chemical_formula_weight 573.25
_chemical_name_common 'Ni hydrozone complex'
_chemical_name_systematic
;
Ni hydrozone complex
;
_space_group_IT_number 2
_symmetry_cell_setting triclinic
_symmetry_space_group_name_Hall '-P 1'
_symmetry_space_group_name_H-M 'P -1'
_atom_sites_solution_hydrogens geom
_atom_sites_solution_primary direct
_atom_sites_solution_secondary difmap
_audit_creation_method SHELXL-97
_cell_angle_alpha 106.718(2)
_cell_angle_beta 99.364(2)
_cell_angle_gamma 104.284(2)
_cell_formula_units_Z 4
_cell_length_a 11.5980(3)
_cell_length_b 15.2119(4)
_cell_length_c 17.2447(5)
_cell_measurement_reflns_used 15259
_cell_measurement_temperature 293(2)
_cell_measurement_theta_max 29.6
_cell_measurement_theta_min 1.3
_cell_volume 2732.79(14)
_computing_cell_refinement 'SAINT (Bruker, 2008)'
_computing_data_collection 'APEX II (Bruker, 2008)'
_computing_data_reduction 'SAINT (Bruker, 2008)'
_computing_molecular_graphics 'PLATON (Spek, 2003)'
_computing_publication_material 'PLATON (Spek, 2003)'
_computing_structure_refinement 'SHELXL-97 (Sheldrick, 2008)'
_computing_structure_solution 'SHELXS-97 (Sheldrick, 2008)'
_diffrn_ambient_temperature 293(2)
_diffrn_measured_fraction_theta_full 0.993
_diffrn_measured_fraction_theta_max 0.993
_diffrn_measurement_device_type 'Bruker SMART APEX II CCD area-detector'
_diffrn_measurement_method '\f and \w scans'
_diffrn_radiation_monochromator graphite
_diffrn_radiation_source 'fine-focus sealed tube'
_diffrn_radiation_type MoK\a
_diffrn_radiation_wavelength 0.71073
_diffrn_reflns_av_R_equivalents 0.0416
_diffrn_reflns_av_sigmaI/netI 0.0467
_diffrn_reflns_limit_h_max 16
_diffrn_reflns_limit_h_min -16
_diffrn_reflns_limit_k_max 21
_diffrn_reflns_limit_k_min -20
_diffrn_reflns_limit_l_max 23
_diffrn_reflns_limit_l_min -23
_diffrn_reflns_number 59792
_diffrn_reflns_theta_full 29.61
_diffrn_reflns_theta_max 29.61
_diffrn_reflns_theta_min 1.27
_exptl_absorpt_coefficient_mu 0.802
_exptl_absorpt_correction_T_max 0.910
_exptl_absorpt_correction_T_min 0.843
_exptl_absorpt_correction_type multi-scan
_exptl_absorpt_process_details '(SADABS; Bruker, 2008)'
_exptl_crystal_colour red
_exptl_crystal_density_diffrn 1.393
_exptl_crystal_density_method 'not measured'
_exptl_crystal_description prism
_exptl_crystal_F_000 1192
_exptl_crystal_size_max 0.220
_exptl_crystal_size_mid 0.180
_exptl_crystal_size_min 0.120
_refine_diff_density_max 0.675
_refine_diff_density_min -0.304
_refine_diff_density_rms 0.064
_refine_ls_extinction_method none
_refine_ls_goodness_of_fit_ref 1.016
_refine_ls_hydrogen_treatment constr
_refine_ls_matrix_type full
_refine_ls_number_parameters 705
_refine_ls_number_reflns 15259
_refine_ls_number_restraints 0
_refine_ls_restrained_S_all 1.016
_refine_ls_R_factor_all 0.0924
_refine_ls_R_factor_gt 0.0453
_refine_ls_shift/su_max 0.002
_refine_ls_shift/su_mean 0.000
_refine_ls_structure_factor_coef Fsqd
_refine_ls_weighting_details 'calc w=1/[\s^2^(Fo^2^)+(0.0543P)^2^+1.3465P] where P=(Fo^2^+2Fc^2^)/3'
_refine_ls_weighting_scheme calc
_refine_ls_wR_factor_gt 0.1054
_refine_ls_wR_factor_ref 0.1302
_reflns_number_gt 9357
_reflns_number_total 15259
_reflns_threshold_expression >2sigma(I)
_cod_data_source_file c1dt10767d.txt
_cod_data_source_block rrmur301
_cod_depositor_comments
;
The following automatic conversions were performed:

'_symmetry_cell_setting' value 'Triclinic' changed to 'triclinic'
according to /home/saulius/struct/CIF-dictionaries/cif_core.dic
dictionary named 'cif_core.dic' version 2.4.1 from 2010-06-29.

Automatic conversion script
Id: cif_fix_values 1715 2011-07-08 13:25:40Z adriana 
;
_cod_original_cell_volume 2732.79(13)
_cod_original_sg_symbol_H-M P-1
_cod_database_code 7016803

loop_
_symmetry_equiv_pos_as_xyz
'x, y, z'
'-x, -y, -z'

loop_
_atom_site_label
_atom_site_type_symbol
_atom_site_fract_x
_atom_site_fract_y
_atom_site_fract_z
_atom_site_U_iso_or_equiv
_atom_site_adp_type
_atom_site_occupancy
_atom_site_symmetry_multiplicity
_atom_site_calc_flag
_atom_site_refinement_flags
Ni1 Ni 0.77966(3) 0.04142(2) 0.709873(19) 0.03445(9) Uani 1 1 d .
Ni2 Ni 0.23636(3) 0.43260(2) 0.79072(2) 0.03817(9) Uani 1 1 d .
P2 P 0.38767(5) 0.44564(4) 0.72637(4) 0.03407(14) Uani 1 1 d .
P1 P 0.62861(5) 0.01399(4) 0.77434(4) 0.03276(14) Uani 1 1 d .
O1A O 0.75554(16) 0.15216(13) 0.70397(12) 0.0488(5) Uani 1 1 d .
O1B O 0.25087(17) 0.31782(13) 0.79094(13) 0.0534(5) Uani 1 1 d .
O2B O 0.23213(16) 0.55401(13) 0.79912(12) 0.0487(5) Uani 1 1 d .
O2A O 0.79571(15) -0.07586(12) 0.70790(11) 0.0419(4) Uani 1 1 d .
N2A N 0.94500(17) -0.03511(14) 0.64061(12) 0.0368(4) Uani 1 1 d .
N2B N 0.07683(18) 0.51341(15) 0.86258(13) 0.0409(5) Uani 1 1 d .
N1A N 0.90692(16) 0.04770(13) 0.65560(11) 0.0313(4) Uani 1 1 d .
N1B N 0.10993(17) 0.42845(14) 0.84444(12) 0.0350(4) Uani 1 1 d .
C6B C 0.0821(2) 0.27035(18) 0.85182(14) 0.0371(5) Uani 1 1 d .
C28A C 0.6111(2) 0.11091(18) 0.85748(15) 0.0396(6) Uani 1 1 d .
C6A C 0.9252(2) 0.20295(17) 0.64458(14) 0.0339(5) Uani 1 1 d .
C10A C 0.8970(2) -0.19022(17) 0.65842(16) 0.0389(5) Uani 1 1 d .
C7A C 0.9655(2) 0.11846(16) 0.63478(14) 0.0329(5) Uani 1 1 d .
C16B C 0.3955(2) 0.52195(18) 0.66187(16) 0.0424(6) Uani 1 1 d .
C10B C 0.1350(2) 0.67153(19) 0.85226(17) 0.0461(6) Uani 1 1 d .
C22B C 0.5335(2) 0.49091(16) 0.80524(15) 0.0365(5) Uani 1 1 d .
C16A C 0.6385(2) -0.07693(18) 0.82209(16) 0.0401(6) Uani 1 1 d .
C1A C 0.8212(2) 0.21379(18) 0.67542(15) 0.0381(5) Uani 1 1 d .
C28B C 0.3911(2) 0.33127(17) 0.65719(15) 0.0353(5) Uani 1 1 d .
C7B C 0.0466(2) 0.35713(18) 0.86283(14) 0.0360(5) Uani 1 1 d .
C9A C 0.8797(2) -0.09455(17) 0.66985(15) 0.0370(5) Uani 1 1 d .
C9B C 0.1476(2) 0.57442(18) 0.83716(16) 0.0412(6) Uani 1 1 d .
C27A C 0.3728(2) -0.0226(2) 0.71873(17) 0.0492(7) Uani 1 1 d .
H27A H 0.3742 0.0087 0.7740 0.059 Uiso 1 1 calc R
C5A C 0.9891(2) 0.27896(18) 0.62102(16) 0.0436(6) Uani 1 1 d .
H5A H 1.0591 0.2747 0.6024 0.052 Uiso 1 1 calc R
C27B C 0.6443(2) 0.48470(19) 0.78512(17) 0.0448(6) Uani 1 1 d .
H27B H 0.6453 0.4575 0.7296 0.054 Uiso 1 1 calc R
C5B C 0.0162(2) 0.19429(19) 0.87454(16) 0.0458(6) Uani 1 1 d .
H5B H -0.0526 0.2000 0.8943 0.055 Uiso 1 1 calc R
C8B C -0.0616(2) 0.3678(2) 0.89808(18) 0.0491(7) Uani 1 1 d .
H8B1 H -0.0336 0.4011 0.9574 0.074 Uiso 1 1 calc R
H8B2 H -0.1181 0.3051 0.8868 0.074 Uiso 1 1 calc R
H8B3 H -0.1021 0.4041 0.8725 0.074 Uiso 1 1 calc R
C8A C 1.0744(2) 0.11161(19) 0.59898(17) 0.0445(6) Uani 1 1 d .
H8A1 H 1.0971 0.0569 0.6050 0.067 Uiso 1 1 calc R
H8A2 H 1.1422 0.1694 0.6283 0.067 Uiso 1 1 calc R
H8A3 H 1.0532 0.1041 0.5408 0.067 Uiso 1 1 calc R
C23B C 0.5337(3) 0.52972(19) 0.88801(16) 0.0454(6) Uani 1 1 d .
H23B H 0.4607 0.5337 0.9023 0.055 Uiso 1 1 calc R
C22A C 0.4805(2) -0.03413(17) 0.69803(15) 0.0368(5) Uani 1 1 d .
C33B C 0.3450(2) 0.3014(2) 0.57122(16) 0.0461(6) Uani 1 1 d .
H33B H 0.3165 0.3422 0.5475 0.055 Uiso 1 1 calc R
C11B C 0.0619(3) 0.7043(2) 0.90184(18) 0.0540(7) Uani 1 1 d .
H11B H 0.0186 0.6642 0.9262 0.065 Uiso 1 1 calc R
C1B C 0.1838(2) 0.25749(19) 0.81982(16) 0.0430(6) Uani 1 1 d .
C4B C 0.0490(3) 0.1128(2) 0.86880(18) 0.0539(7) Uani 1 1 d .
H4B H 0.0030 0.0643 0.8842 0.065 Uiso 1 1 calc R
C2B C 0.2173(3) 0.1738(2) 0.8162(2) 0.0572(8) Uani 1 1 d .
H2B H 0.2863 0.1667 0.7973 0.069 Uiso 1 1 calc R
C21A C 0.5549(3) -0.1683(2) 0.79350(19) 0.0594(8) Uani 1 1 d .
H21A H 0.4867 -0.1854 0.7492 0.071 Uiso 1 1 calc R
C11A C 0.9606(3) -0.2270(2) 0.60233(18) 0.0513(7) Uani 1 1 d .
H11A H 0.9940 -0.1910 0.5714 0.062 Uiso 1 1 calc R
C4A C 0.9524(3) 0.3584(2) 0.62450(18) 0.0531(7) Uani 1 1 d .
H4A H 0.9970 0.4071 0.6086 0.064 Uiso 1 1 calc R
C31B C 0.3825(3) 0.1508(2) 0.55486(19) 0.0568(8) Uani 1 1 d .
H31B H 0.3786 0.0899 0.5206 0.068 Uiso 1 1 calc R
C23A C 0.4761(3) -0.0806(2) 0.61624(18) 0.0623(9) Uani 1 1 d .
H23A H 0.5476 -0.0886 0.6017 0.075 Uiso 1 1 calc R
C17A C 0.7385(3) -0.0534(2) 0.8883(2) 0.0584(8) Uani 1 1 d .
H17A H 0.7958 0.0079 0.9080 0.070 Uiso 1 1 calc R
C24B C 0.6421(3) 0.5629(2) 0.95005(18) 0.0584(8) Uani 1 1 d .
H24B H 0.6419 0.5890 1.0058 0.070 Uiso 1 1 calc R
C32B C 0.3413(3) 0.2114(2) 0.52076(19) 0.0581(8) Uani 1 1 d .
H32B H 0.3105 0.1920 0.4632 0.070 Uiso 1 1 calc R
C33A C 0.6305(3) 0.2014(2) 0.85141(19) 0.0550(7) Uani 1 1 d .
H33A H 0.6550 0.2129 0.8055 0.066 Uiso 1 1 calc R
C15B C 0.1975(3) 0.7326(2) 0.8156(2) 0.0716(10) Uani 1 1 d .
H15B H 0.2467 0.7121 0.7814 0.086 Uiso 1 1 calc R
C3A C 0.8479(3) 0.3659(2) 0.65202(19) 0.0551(7) Uani 1 1 d .
H3A H 0.8213 0.4191 0.6536 0.066 Uiso 1 1 calc R
C29B C 0.4331(2) 0.26900(19) 0.69070(17) 0.0451(6) Uani 1 1 d .
H29B H 0.4639 0.2876 0.7482 0.054 Uiso 1 1 calc R
C2A C 0.7846(3) 0.2951(2) 0.67664(19) 0.0515(7) Uani 1 1 d .
H2A H 0.7147 0.3010 0.6948 0.062 Uiso 1 1 calc R
C26B C 0.7512(3) 0.5187(2) 0.84714(19) 0.0549(7) Uani 1 1 d .
H26B H 0.8248 0.5157 0.8334 0.066 Uiso 1 1 calc R
C3B C 0.1516(3) 0.1030(2) 0.83982(19) 0.0587(8) Uani 1 1 d .
H3B H 0.1754 0.0482 0.8365 0.070 Uiso 1 1 calc R
C30B C 0.4295(3) 0.1796(2) 0.6393(2) 0.0554(7) Uani 1 1 d .
H30B H 0.4592 0.1387 0.6623 0.066 Uiso 1 1 calc R
C21B C 0.5004(3) 0.5603(3) 0.6412(2) 0.0823(12) Uani 1 1 d .
H21B H 0.5728 0.5499 0.6627 0.099 Uiso 1 1 calc R
C12A C 0.9745(3) -0.3165(2) 0.5921(2) 0.0698(9) Uani 1 1 d .
H12A H 1.0163 -0.3410 0.5536 0.084 Uiso 1 1 calc R
C15A C 0.8486(3) -0.2453(2) 0.7038(2) 0.0560(8) Uani 1 1 d .
H15A H 0.8051 -0.2220 0.7415 0.067 Uiso 1 1 calc R
C25B C 0.7501(3) 0.5571(2) 0.9289(2) 0.0620(8) Uani 1 1 d .
H25B H 0.8229 0.5795 0.9706 0.074 Uiso 1 1 calc R
C18A C 0.7538(4) -0.1202(3) 0.9252(2) 0.0762(10) Uani 1 1 d .
H18A H 0.8207 -0.1036 0.9704 0.091 Uiso 1 1 calc R
C26A C 0.2639(3) -0.0577(2) 0.6574(2) 0.0626(8) Uani 1 1 d .
H26A H 0.1921 -0.0496 0.6714 0.075 Uiso 1 1 calc R
C24A C 0.3668(3) -0.1157(3) 0.5551(2) 0.0745(10) Uani 1 1 d .
H24A H 0.3648 -0.1471 0.4998 0.089 Uiso 1 1 calc R
C14A C 0.8644(3) -0.3341(2) 0.6935(2) 0.0728(10) Uani 1 1 d .
H14A H 0.8319 -0.3704 0.7245 0.087 Uiso 1 1 calc R
C20A C 0.5729(4) -0.2346(2) 0.8310(3) 0.0845(12) Uani 1 1 d .
H20A H 0.5166 -0.2963 0.8113 0.101 Uiso 1 1 calc R
C13A C 0.9277(3) -0.3695(2) 0.6379(2) 0.0729(10) Uani 1 1 d .
H13A H 0.9387 -0.4295 0.6315 0.087 Uiso 1 1 calc R
C25A C 0.2616(3) -0.1040(3) 0.5764(2) 0.0718(10) Uani 1 1 d .
H25A H 0.1879 -0.1279 0.5354 0.086 Uiso 1 1 calc R
C29A C 0.5734(4) 0.0952(3) 0.9255(2) 0.0727(10) Uani 1 1 d .
H29A H 0.5591 0.0344 0.9304 0.087 Uiso 1 1 calc R
C17B C 0.2913(3) 0.5405(3) 0.6302(2) 0.0815(12) Uani 1 1 d .
H17B H 0.2185 0.5166 0.6439 0.098 Uiso 1 1 calc R
C12B C 0.0520(4) 0.7958(2) 0.9159(2) 0.0739(10) Uani 1 1 d .
H12B H 0.0030 0.8171 0.9500 0.089 Uiso 1 1 calc R
C32A C 0.6140(3) 0.2758(2) 0.9132(2) 0.0748(10) Uani 1 1 d .
H32A H 0.6272 0.3368 0.9087 0.090 Uiso 1 1 calc R
C19B C 0.3985(4) 0.6305(3) 0.5572(2) 0.0849(12) Uani 1 1 d .
H19B H 0.3993 0.6661 0.5214 0.102 Uiso 1 1 calc R
C13B C 0.1136(4) 0.8550(3) 0.8802(3) 0.0882(12) Uani 1 1 d .
H13B H 0.1067 0.9166 0.8896 0.106 Uiso 1 1 calc R
C19A C 0.6708(5) -0.2113(3) 0.8956(3) 0.0855(13) Uani 1 1 d .
H19A H 0.6820 -0.2568 0.9200 0.103 Uiso 1 1 calc R
C20B C 0.5014(4) 0.6139(3) 0.5893(3) 0.1014(15) Uani 1 1 d .
H20B H 0.5743 0.6392 0.5762 0.122 Uiso 1 1 calc R
C14B C 0.1860(4) 0.8234(3) 0.8305(3) 0.0947(14) Uani 1 1 d .
H14B H 0.2282 0.8641 0.8061 0.114 Uiso 1 1 calc R
C31A C 0.5783(4) 0.2588(3) 0.9802(2) 0.0860(12) Uani 1 1 d .
H31A H 0.5685 0.3087 1.0221 0.103 Uiso 1 1 calc R
C18B C 0.2938(4) 0.5944(4) 0.5780(3) 0.1108(17) Uani 1 1 d .
H18B H 0.2223 0.6061 0.5567 0.133 Uiso 1 1 calc R
C30A C 0.5567(5) 0.1694(3) 0.9866(2) 0.0999(15) Uani 1 1 d .
H30A H 0.5307 0.1582 1.0321 0.120 Uiso 1 1 calc R

loop_
_atom_site_aniso_label
_atom_site_aniso_U_11
_atom_site_aniso_U_22
_atom_site_aniso_U_33
_atom_site_aniso_U_23
_atom_site_aniso_U_13
_atom_site_aniso_U_12
Ni1 0.03239(16) 0.03365(17) 0.04329(18) 0.01668(13) 0.01701(13) 0.01162(13)
Ni2 0.03641(17) 0.03619(18) 0.04766(19) 0.01660(14) 0.01874(14) 0.01329(14)
P2 0.0332(3) 0.0336(3) 0.0381(3) 0.0134(3) 0.0133(3) 0.0111(3)
P1 0.0307(3) 0.0328(3) 0.0380(3) 0.0131(2) 0.0139(2) 0.0109(2)
O1A 0.0504(10) 0.0470(11) 0.0738(13) 0.0375(10) 0.0367(10) 0.0250(9)
O1B 0.0576(11) 0.0474(11) 0.0810(14) 0.0362(10) 0.0448(11) 0.0261(9)
O2B 0.0475(10) 0.0416(10) 0.0676(12) 0.0232(9) 0.0297(9) 0.0167(8)
O2A 0.0439(9) 0.0365(9) 0.0559(11) 0.0209(8) 0.0279(8) 0.0150(8)
N2A 0.0345(10) 0.0339(11) 0.0451(11) 0.0148(9) 0.0152(9) 0.0112(9)
N2B 0.0399(11) 0.0359(11) 0.0535(13) 0.0171(10) 0.0183(10) 0.0171(9)
N1A 0.0313(9) 0.0295(10) 0.0325(10) 0.0085(8) 0.0071(8) 0.0114(8)
N1B 0.0334(10) 0.0341(11) 0.0366(10) 0.0095(8) 0.0091(8) 0.0114(8)
C6B 0.0361(12) 0.0396(13) 0.0330(12) 0.0127(10) 0.0058(10) 0.0089(10)
C28A 0.0367(12) 0.0389(14) 0.0428(13) 0.0086(11) 0.0129(11) 0.0155(11)
C6A 0.0350(12) 0.0325(12) 0.0340(12) 0.0119(10) 0.0097(10) 0.0086(10)
C10A 0.0355(12) 0.0341(13) 0.0484(14) 0.0151(11) 0.0120(11) 0.0112(10)
C7A 0.0326(11) 0.0331(12) 0.0324(12) 0.0126(9) 0.0100(9) 0.0064(10)
C16B 0.0478(14) 0.0363(13) 0.0485(15) 0.0201(11) 0.0154(12) 0.0139(11)
C10B 0.0481(15) 0.0390(14) 0.0556(16) 0.0185(12) 0.0173(13) 0.0159(12)
C22B 0.0391(12) 0.0297(12) 0.0409(13) 0.0128(10) 0.0116(10) 0.0093(10)
C16A 0.0433(13) 0.0391(14) 0.0484(15) 0.0189(11) 0.0236(12) 0.0186(11)
C1A 0.0375(12) 0.0387(13) 0.0422(13) 0.0173(11) 0.0143(11) 0.0120(11)
C28B 0.0325(11) 0.0338(12) 0.0394(13) 0.0114(10) 0.0135(10) 0.0083(10)
C7B 0.0324(11) 0.0388(13) 0.0349(12) 0.0123(10) 0.0063(10) 0.0099(10)
C9A 0.0348(12) 0.0346(13) 0.0428(13) 0.0140(10) 0.0123(10) 0.0104(10)
C9B 0.0392(13) 0.0364(13) 0.0492(15) 0.0142(11) 0.0122(11) 0.0140(11)
C27A 0.0402(14) 0.0572(17) 0.0488(15) 0.0172(13) 0.0151(12) 0.0117(13)
C5A 0.0453(14) 0.0379(14) 0.0503(15) 0.0181(12) 0.0194(12) 0.0089(11)
C27B 0.0400(14) 0.0474(15) 0.0468(15) 0.0145(12) 0.0120(12) 0.0142(12)
C5B 0.0440(14) 0.0466(16) 0.0478(15) 0.0216(12) 0.0124(12) 0.0089(12)
C8B 0.0416(14) 0.0573(17) 0.0620(17) 0.0292(14) 0.0262(13) 0.0199(13)
C8A 0.0406(13) 0.0433(15) 0.0584(16) 0.0229(12) 0.0255(12) 0.0133(11)
C23B 0.0507(15) 0.0414(15) 0.0442(15) 0.0130(12) 0.0149(12) 0.0145(12)
C22A 0.0326(12) 0.0380(13) 0.0410(13) 0.0145(10) 0.0119(10) 0.0100(10)
C33B 0.0467(14) 0.0469(16) 0.0447(15) 0.0162(12) 0.0115(12) 0.0140(12)
C11B 0.0681(19) 0.0476(16) 0.0595(18) 0.0233(14) 0.0265(15) 0.0282(15)
C1B 0.0481(14) 0.0402(14) 0.0460(14) 0.0185(11) 0.0167(12) 0.0152(12)
C4B 0.0598(18) 0.0492(17) 0.0595(17) 0.0304(14) 0.0192(14) 0.0118(14)
C2B 0.0658(19) 0.0501(17) 0.077(2) 0.0333(15) 0.0355(16) 0.0305(15)
C21A 0.077(2) 0.0418(16) 0.0587(18) 0.0202(14) 0.0218(16) 0.0109(15)
C11A 0.0608(17) 0.0461(16) 0.0624(18) 0.0255(14) 0.0307(14) 0.0255(14)
C4A 0.0636(18) 0.0375(15) 0.0627(18) 0.0238(13) 0.0248(15) 0.0097(13)
C31B 0.0664(19) 0.0393(15) 0.0627(19) 0.0077(14) 0.0321(16) 0.0144(14)
C23A 0.0451(16) 0.084(2) 0.0463(16) 0.0055(15) 0.0131(13) 0.0193(16)
C17A 0.0511(17) 0.069(2) 0.071(2) 0.0406(17) 0.0189(15) 0.0246(15)
C24B 0.072(2) 0.0540(18) 0.0376(15) 0.0100(13) 0.0067(14) 0.0106(15)
C32B 0.0591(18) 0.0565(19) 0.0473(16) 0.0051(14) 0.0152(14) 0.0119(15)
C33A 0.0571(17) 0.0427(16) 0.0665(19) 0.0140(14) 0.0256(15) 0.0165(14)
C15B 0.084(2) 0.0538(19) 0.098(3) 0.0374(19) 0.048(2) 0.0270(18)
C3A 0.0660(19) 0.0416(15) 0.075(2) 0.0307(14) 0.0294(16) 0.0268(14)
C29B 0.0506(15) 0.0435(15) 0.0457(15) 0.0165(12) 0.0177(12) 0.0172(12)
C2A 0.0530(16) 0.0461(16) 0.0715(19) 0.0297(14) 0.0282(15) 0.0240(13)
C26B 0.0406(15) 0.0605(19) 0.0649(19) 0.0246(15) 0.0098(14) 0.0164(14)
C3B 0.077(2) 0.0474(17) 0.071(2) 0.0332(15) 0.0307(17) 0.0296(16)
C30B 0.0669(19) 0.0452(16) 0.070(2) 0.0266(15) 0.0302(16) 0.0273(14)
C21B 0.063(2) 0.117(3) 0.107(3) 0.085(3) 0.035(2) 0.033(2)
C12A 0.086(2) 0.0538(19) 0.089(2) 0.0258(18) 0.045(2) 0.0394(18)
C15A 0.0669(19) 0.0460(16) 0.073(2) 0.0315(15) 0.0378(16) 0.0226(14)
C25B 0.0503(17) 0.063(2) 0.0592(19) 0.0205(16) -0.0058(15) 0.0067(15)
C18A 0.079(2) 0.104(3) 0.082(2) 0.057(2) 0.029(2) 0.054(2)
C26A 0.0354(15) 0.079(2) 0.070(2) 0.0259(18) 0.0122(14) 0.0133(15)
C24A 0.060(2) 0.099(3) 0.0426(17) 0.0048(17) 0.0071(15) 0.0152(19)
C14A 0.082(2) 0.055(2) 0.105(3) 0.050(2) 0.041(2) 0.0253(18)
C20A 0.137(4) 0.0430(19) 0.083(3) 0.0310(18) 0.043(3) 0.023(2)
C13A 0.088(2) 0.0438(18) 0.106(3) 0.0335(18) 0.039(2) 0.0356(18)
C25A 0.0466(17) 0.093(3) 0.060(2) 0.0242(19) -0.0003(15) 0.0058(17)
C29A 0.115(3) 0.065(2) 0.064(2) 0.0290(17) 0.047(2) 0.050(2)
C17B 0.061(2) 0.122(3) 0.100(3) 0.076(3) 0.029(2) 0.044(2)
C12B 0.103(3) 0.060(2) 0.081(2) 0.0281(18) 0.040(2) 0.049(2)
C32A 0.083(2) 0.0407(17) 0.095(3) 0.0064(17) 0.033(2) 0.0217(17)
C19B 0.120(3) 0.078(3) 0.084(3) 0.056(2) 0.035(3) 0.039(2)
C13B 0.133(4) 0.047(2) 0.111(3) 0.040(2) 0.052(3) 0.045(2)
C19A 0.142(4) 0.075(3) 0.094(3) 0.062(2) 0.064(3) 0.067(3)
C20B 0.088(3) 0.127(4) 0.119(3) 0.095(3) 0.035(3) 0.019(3)
C14B 0.128(4) 0.054(2) 0.133(4) 0.053(2) 0.068(3) 0.035(2)
C31A 0.110(3) 0.075(3) 0.072(2) 0.002(2) 0.031(2) 0.050(2)
C18B 0.105(3) 0.164(5) 0.133(4) 0.112(4) 0.042(3) 0.082(3)
C30A 0.167(4) 0.102(3) 0.067(2) 0.030(2) 0.066(3) 0.079(3)

loop_
_atom_type_symbol
_atom_type_description
_atom_type_scat_dispersion_real
_atom_type_scat_dispersion_imag
_atom_type_scat_source
C C 0.0033 0.0016 'International Tables Vol C Tables 4.2.6.8 and 6.1.1.4'
H H 0.0000 0.0000 'International Tables Vol C Tables 4.2.6.8 and 6.1.1.4'
N N 0.0061 0.0033 'International Tables Vol C Tables 4.2.6.8 and 6.1.1.4'
O O 0.0106 0.0060 'International Tables Vol C Tables 4.2.6.8 and 6.1.1.4'
P P 0.1023 0.0942 'International Tables Vol C Tables 4.2.6.8 and 6.1.1.4'
Ni Ni 0.3393 1.1124 'International Tables Vol C Tables 4.2.6.8 and 6.1.1.4'

loop_
_geom_angle_atom_site_label_1
_geom_angle_atom_site_label_2
_geom_angle_atom_site_label_3
_geom_angle
O1A Ni1 O2A 175.56(9)
O1A Ni1 N1A 95.54(8)
O2A Ni1 N1A 84.32(7)
O1A Ni1 P1 92.21(5)
O2A Ni1 P1 87.88(5)
N1A Ni1 P1 172.20(6)
O1B Ni2 O2B 174.96(9)
O1B Ni2 N1B 95.53(8)
O2B Ni2 N1B 84.76(8)
O1B Ni2 P2 87.64(6)
O2B Ni2 P2 92.07(6)
N1B Ni2 P2 176.83(7)
C28B P2 C16B 103.89(11)
C28B P2 C22B 103.92(11)
C16B P2 C22B 107.67(11)
C28B P2 Ni2 114.26(7)
C16B P2 Ni2 117.75(9)
C22B P2 Ni2 108.32(8)
C28A P1 C22A 104.23(11)
C28A P1 C16A 103.50(12)
C22A P1 C16A 106.30(12)
C28A P1 Ni1 121.04(8)
C22A P1 Ni1 109.65(8)
C16A P1 Ni1 111.03(8)
C1A O1A Ni1 126.73(16)
C1B O1B Ni2 126.74(16)
C9B O2B Ni2 110.33(16)
C9A O2A Ni1 110.59(15)
C9A N2A N1A 108.68(18)
C9B N2B N1B 108.61(19)
C7A N1A N2A 118.27(18)
C7A N1A Ni1 128.81(16)
N2A N1A Ni1 112.83(13)
C7B N1B N2B 117.83(19)
C7B N1B Ni2 128.85(17)
N2B N1B Ni2 113.23(14)
C1B C6B C5B 116.7(2)
C1B C6B C7B 122.7(2)
C5B C6B C7B 120.6(2)
C33A C28A C29A 118.7(3)
C33A C28A P1 119.8(2)
C29A C28A P1 121.5(2)
C5A C6A C1A 116.8(2)
C5A C6A C7A 119.6(2)
C1A C6A C7A 123.5(2)
C11A C10A C15A 118.5(2)
C11A C10A C9A 121.3(2)
C15A C10A C9A 120.2(2)
N1A C7A C6A 120.3(2)
N1A C7A C8A 119.8(2)
C6A C7A C8A 120.0(2)
C21B C16B C17B 117.5(3)
C21B C16B P2 123.0(2)
C17B C16B P2 119.4(2)
C11B C10B C15B 118.3(3)
C11B C10B C9B 121.7(2)
C15B C10B C9B 120.0(2)
C23B C22B C27B 118.9(2)
C23B C22B P2 118.50(19)
C27B C22B P2 122.52(19)
C21A C16A C17A 118.9(3)
C21A C16A P1 123.6(2)
C17A C16A P1 117.4(2)
O1A C1A C2A 116.5(2)
O1A C1A C6A 124.5(2)
C2A C1A C6A 119.0(2)
C29B C28B C33B 118.5(2)
C29B C28B P2 119.78(19)
C33B C28B P2 121.6(2)
N1B C7B C6B 120.5(2)
N1B C7B C8B 118.8(2)
C6B C7B C8B 120.7(2)
N2A C9A O2A 123.5(2)
N2A C9A C10A 119.8(2)
O2A C9A C10A 116.6(2)
N2B C9B O2B 123.0(2)
N2B C9B C10B 119.4(2)
O2B C9B C10B 117.5(2)
C26A C27A C22A 120.1(3)
C4A C5A C6A 122.7(2)
C26B C27B C22B 120.1(2)
C4B C5B C6B 122.9(3)
C22B C23B C24B 120.3(3)
C23A C22A C27A 118.8(2)
C23A C22A P1 118.35(19)
C27A C22A P1 122.78(19)
C32B C33B C28B 120.3(3)
C10B C11B C12B 120.9(3)
O1B C1B C2B 115.7(2)
O1B C1B C6B 125.0(2)
C2B C1B C6B 119.3(2)
C5B C4B C3B 119.5(3)
C3B C2B C1B 121.8(3)
C16A C21A C20A 119.7(3)
C12A C11A C10A 120.4(3)
C5A C4A C3A 119.5(2)
C32B C31B C30B 120.0(3)
C22A C23A C24A 120.8(3)
C18A C17A C16A 120.3(3)
C25B C24B C23B 119.8(3)
C31B C32B C33B 120.4(3)
C28A C33A C32A 120.6(3)
C14B C15B C10B 119.7(3)
C2A C3A C4A 119.8(3)
C30B C29B C28B 120.4(3)
C3A C2A C1A 122.1(3)
C25B C26B C27B 120.3(3)
C2B C3B C4B 119.8(3)
C31B C30B C29B 120.4(3)
C16B C21B C20B 121.3(3)
C13A C12A C11A 120.6(3)
C14A C15A C10A 120.4(3)
C26B C25B C24B 120.5(3)
C19A C18A C17A 120.2(4)
C25A C26A C27A 120.0(3)
C25A C24A C23A 119.7(3)
C13A C14A C15A 120.5(3)
C19A C20A C21A 121.2(4)
C12A C13A C14A 119.7(3)
C26A C25A C24A 120.5(3)
C28A C29A C30A 120.4(3)
C16B C17B C18B 120.4(3)
C13B C12B C11B 120.3(3)
C31A C32A C33A 119.5(3)
C20B C19B C18B 118.6(3)
C12B C13B C14B 119.6(3)
C20A C19A C18A 119.6(3)
C19B C20B C21B 121.0(4)
C13B C14B C15B 121.2(3)
C30A C31A C32A 120.6(3)
C19B C18B C17B 121.1(4)
C31A C30A C29A 120.1(4)

loop_
_geom_bond_atom_site_label_1
_geom_bond_atom_site_label_2
_geom_bond_distance
Ni1 O1A 1.8023(18)
Ni1 O2A 1.8303(17)
Ni1 N1A 1.8696(18)
Ni1 P1 2.2403(6)
Ni2 O1B 1.7961(18)
Ni2 O2B 1.8241(18)
Ni2 N1B 1.8554(19)
Ni2 P2 2.2224(6)
P2 C28B 1.819(2)
P2 C16B 1.821(3)
P2 C22B 1.823(3)
P1 C28A 1.816(2)
P1 C22A 1.818(2)
P1 C16A 1.818(3)
O1A C1A 1.318(3)
O1B C1B 1.316(3)
O2B C9B 1.316(3)
O2A C9A 1.303(3)
N2A C9A 1.301(3)
N2A N1A 1.405(3)
N2B C9B 1.305(3)
N2B N1B 1.402(3)
N1A C7A 1.300(3)
N1B C7B 1.303(3)
C6B C1B 1.413(3)
C6B C5B 1.414(3)
C6B C7B 1.448(3)
C28A C33A 1.376(4)
C28A C29A 1.379(4)
C6A C5A 1.413(3)
C6A C1A 1.422(3)
C6A C7A 1.448(3)
C10A C11A 1.384(3)
C10A C15A 1.385(3)
C10A C9A 1.479(3)
C7A C8A 1.506(3)
C16B C21B 1.363(4)
C16B C17B 1.371(4)
C10B C11B 1.378(4)
C10B C15B 1.393(4)
C10B C9B 1.473(4)
C22B C23B 1.378(3)
C22B C27B 1.402(3)
C16A C21A 1.379(4)
C16A C17A 1.380(4)
C1A C2A 1.399(4)
C28B C29B 1.385(4)
C28B C33B 1.387(3)
C7B C8B 1.504(3)
C27A C26A 1.381(4)
C27A C22A 1.391(3)
C5A C4A 1.366(4)
C27B C26B 1.372(4)
C5B C4B 1.366(4)
C23B C24B 1.385(4)
C22A C23A 1.370(4)
C33B C32B 1.381(4)
C11B C12B 1.380(4)
C1B C2B 1.408(4)
C4B C3B 1.388(4)
C2B C3B 1.362(4)
C21A C20A 1.382(4)
C11A C12A 1.374(4)
C4A C3A 1.389(4)
C31B C32B 1.365(4)
C31B C30B 1.366(4)
C23A C24A 1.382(4)
C17A C18A 1.378(4)
C24B C25B 1.377(4)
C33A C32A 1.391(4)
C15B C14B 1.375(5)
C3A C2A 1.362(4)
C29B C30B 1.380(4)
C26B C25B 1.366(4)
C21B C20B 1.373(5)
C12A C13A 1.365(5)
C15A C14A 1.372(4)
C18A C19A 1.372(6)
C26A C25A 1.364(4)
C24A C25A 1.369(4)
C14A C13A 1.370(5)
C20A C19A 1.349(6)
C29A C30A 1.382(4)
C17B C18B 1.381(5)
C12B C13B 1.358(5)
C32A C31A 1.360(5)
C19B C20B 1.345(6)
C19B C18B 1.353(6)
C13B C14B 1.366(5)
C31A C30A 1.359(5)
